data_2000731
loop_
_publ_author_name
'Bu, X.'
'Coppens, P.'

_publ_section_title
;
 Structure of (BEDT-TTF)~4~Hg~2~I~6~(I~8~)
;
_journal_issue 8
_journal_name_full 'Acta Crystallographica Section C'
_journal_page_first 1565
_journal_page_last 1566
_journal_paper_doi 10.1107/S0108270192005298
_journal_volume 48
_journal_year 1992
_chemical_formula_moiety '4(C10 H8 S8), (Hg2 (I6), (I8)'
_chemical_formula_structural '4(C10 H8 S8) (Hg2 I6) (I8)'
_chemical_formula_sum 'C40 H32 Hg2 I14 S32'
_chemical_formula_weight 3716.6
_chemical_name_systematic ?
_space_group_IT_number 2
_symmetry_cell_setting triclinic
_symmetry_space_group_name_Hall '-P 1'
_symmetry_space_group_name_H-M 'P -1'
_cell_angle_alpha 66.169(9)
_cell_angle_beta 79.791(9)
_cell_angle_gamma 85.810(9)
_cell_formula_units_Z 1
_cell_length_a 8.8920(10)
_cell_length_b 15.627(2)
_cell_length_c 17.840(2)
_cell_measurement_reflns_used 25
_cell_measurement_temperature 293
_cell_measurement_theta_max 18
_cell_measurement_theta_min 10
_cell_volume 2231.7(5)
_computing_data_collection 'Enraf-Nonius CAD4 Software'
_computing_data_reduction 'Enraf-Nonius (1985) SDP'
_computing_molecular_graphics 'Nicolet X-ray products'
_computing_publication_material 'Enraf-Nonius SDP'
_computing_structure_refinement 'Enraf-Nonius SDP'
_computing_structure_solution 'Enraf-Nonius SDP'
_diffrn_ambient_temperature 293
_diffrn_measurement_device 'Enraf-Nonius CAD4 diffractometer'
_diffrn_measurement_method \q/2\q
_diffrn_radiation_monochromator graphite
_diffrn_radiation_source 'Mo Tube'
_diffrn_radiation_type MoK\a
_diffrn_radiation_wavelength 0.71073
_diffrn_reflns_av_R_equivalents 0.034
_diffrn_reflns_limit_h_max 9
_diffrn_reflns_limit_h_min 0
_diffrn_reflns_limit_k_max 17
_diffrn_reflns_limit_k_min -17
_diffrn_reflns_limit_l_max 19
_diffrn_reflns_limit_l_min -19
_diffrn_reflns_number 6672
_diffrn_reflns_theta_max 23
_diffrn_reflns_theta_min 2
_diffrn_standards_decay_% 1.4
_diffrn_standards_interval_time 300
_diffrn_standards_number 3
_exptl_absorpt_coefficient_mu 8.981
_exptl_absorpt_correction_T_max .81
_exptl_absorpt_correction_T_min .47
_exptl_absorpt_correction_type integration
_exptl_crystal_colour black
_exptl_crystal_density_diffrn 2.77
_exptl_crystal_description needle
_exptl_crystal_F_000 1686
_exptl_crystal_size_max 0.30
_exptl_crystal_size_mid 0.08
_exptl_crystal_size_min 0.03
_refine_diff_density_max 3.6
_refine_diff_density_min -2.4
_refine_ls_abs_structure_details
;
;
_refine_ls_goodness_of_fit_obs 3.77
_refine_ls_hydrogen_treatment noref
_refine_ls_matrix_type full
_refine_ls_number_constraints 0
_refine_ls_number_parameters 297
_refine_ls_number_reflns 3378
_refine_ls_number_restraints 0
_refine_ls_R_factor_obs 0.070
_refine_ls_shift/esd_max 0.01
_refine_ls_structure_factor_coef F
_refine_ls_weighting_scheme
;
     w=1/\s^2^(F);
     \s(F)=\s(F^2^)/2F;
     \s(F^2^)=[\s^2^~counting~+(0.02|F|^2^)^2^]^1/2^
;
_refine_ls_wR_factor_obs 0.089
_reflns_number_observed 3378
_reflns_number_total 5716
_reflns_observed_criterion >3\s(I)
_cod_data_source_file cr1004.cif
_cod_data_source_block one
_cod_depositor_comments
;
 Marking attached hydrogen atoms.

 Antanas Vaitkus,
 2017-01-12

 Adding proper _atom_site_type_symbol and _atom_site_aniso_type_symbol data
 item values instead of the placeholder ones ('?').

 Antanas Vaitkus,
 2017-01-12
;
_cod_database_code 2000731

loop_
_symmetry_equiv_pos_as_xyz
x,y,z
-x,-y,-z

loop_
_atom_site_aniso_label
_atom_site_aniso_U_11
_atom_site_aniso_U_22
_atom_site_aniso_U_33
_atom_site_aniso_U_12
_atom_site_aniso_U_13
_atom_site_aniso_U_23
_atom_site_aniso_type_symbol
Hg1 0.0730(10) 0.0588(7) 0.0590(7) -0.0019(7) 0.0008(7) -0.0309(5) Hg
I1 0.0510(10) 0.0600(10) 0.0470(10) 0.0040(10) -0.0130(9) -0.0216(8) I
I2 0.0500(10) 0.0480(10) 0.0630(10) -0.0040(10) -0.0210(10) -0.0153(9) I
I3 0.119(2) 0.0590(10) 0.0630(10) 0.0200(10) -0.0290(10) -0.0351(9) I
I4 0.0760(10) 0.0510(10) 0.0640(10) 0.0100(10) -0.0350(10) -0.0257(9) I
I5 0.0510(10) 0.0352(9) 0.0500(10) 0.0050(9) -0.0133(9) -0.0192(7) I
I6 0.077(2) 0.0550(10) 0.0550(10) 0.0150(10) -0.0260(10) -0.0268(9) I
I7 0.112(2) 0.097(2) 0.102(2) 0.012(2) -0.035(2) -0.0590(10) I
S1 0.050(5) 0.030(3) 0.047(4) 0.009(3) -0.018(3) -0.015(3) S
S2 0.035(4) 0.042(4) 0.043(4) 0.005(3) -0.005(3) -0.018(3) S
S3 0.043(4) 0.031(3) 0.051(4) 0.008(3) -0.018(3) -0.023(3) S
S4 0.036(4) 0.037(4) 0.033(3) 0.007(3) -0.006(3) -0.013(3) S
S5 0.054(5) 0.040(4) 0.061(4) 0.011(4) -0.027(4) -0.017(3) S
S6 0.097(7) 0.045(4) 0.044(4) 0.007(5) -0.022(4) -0.020(3) S
S7 0.062(5) 0.056(4) 0.061(4) 0.013(4) -0.026(4) -0.037(3) S
S8 0.047(5) 0.051(4) 0.042(4) 0.016(4) -0.016(4) -0.010(3) S
S1B 0.061(5) 0.034(3) 0.048(4) 0.003(4) -0.019(3) -0.023(3) S
S2B 0.049(5) 0.041(4) 0.035(3) -0.007(3) -0.008(3) -0.016(3) S
S3B 0.074(5) 0.027(3) 0.043(4) 0.008(4) -0.023(3) -0.016(3) S
S4B 0.045(5) 0.039(4) 0.041(3) 0.002(3) -0.013(3) -0.019(3) S
S5B 0.059(5) 0.048(4) 0.061(4) -0.001(4) -0.025(3) -0.035(3) S
S6B 0.060(5) 0.050(4) 0.050(4) -0.004(4) -0.022(4) -0.015(3) S
S7B 0.114(7) 0.038(4) 0.054(4) 0.006(5) -0.036(4) -0.015(3) S
S8B 0.060(5) 0.056(4) 0.065(4) 0.008(4) -0.029(4) -0.034(3) S

loop_
_atom_site_label
_atom_site_fract_x
_atom_site_fract_y
_atom_site_fract_z
_atom_site_U_iso_or_equiv
_atom_site_thermal_displace_type
_atom_site_calc_flag
_atom_site_calc_attached_atom
_atom_site_type_symbol
_atom_site_attached_hydrogens
Hg1 -0.0120(2) 0.13400(10) -0.08060(9) 0.0626(5) Uani ? ? Hg 0
I1 0.1324(3) 0.1725(2) -0.23510(10) 0.0520(7) Uani ? ? I 0
I2 -0.2247(3) -0.0145(2) -0.02750(10) 0.0544(7) Uani ? ? I 0
I3 -0.1077(4) 0.2560(2) -0.01170(10) 0.0761(9) Uani ? ? I 0
I4 -0.0165(3) 0.2424(2) 0.56550(10) 0.0600(8) Uani ? ? I 0
I5 -0.1519(3) 0.29210(10) 0.42200(10) 0.0442(6) Uani ? ? I 0
I6 -0.2959(3) 0.3506(2) 0.27010(10) 0.0596(8) Uani ? ? I 0
I7 -0.0774(4) 0.4588(2) 0.0793(2) 0.0950(10) Uani ? ? I 0
S1 0.4724(9) 0.6862(5) 0.3823(5) 0.041(2) Uani ? ? S 0
S2 0.6769(9) 0.5518(5) 0.3424(5) 0.040(2) Uani ? ? S 0
S3 0.5912(9) 0.6186(5) 0.5605(5) 0.039(2) Uani ? ? S 0
S4 0.7932(9) 0.4836(5) 0.5173(4) 0.036(2) Uani ? ? S 0
S5 0.3670(10) 0.7677(5) 0.2174(5) 0.051(3) Uani ? ? S 0
S6 0.6140(10) 0.6131(6) 0.1720(5) 0.061(3) Uani ? ? S 0
S7 0.7010(10) 0.5810(6) 0.7174(5) 0.054(3) Uani ? ? S 0
S8 0.9322(9) 0.4116(6) 0.6674(5) 0.050(3) Uani ? ? S 0
C1 0.608(3) 0.598(2) 0.412(2) 0.030(7) Uiso ? ? C 0
C2 0.657(3) 0.570(2) 0.487(2) 0.032(7) Uiso ? ? C 0
C3 0.478(4) 0.685(2) 0.286(2) 0.046(8) Uiso ? ? C 0
C4 0.581(4) 0.624(2) 0.265(2) 0.049(9) Uiso ? ? C 0
C5 0.713(3) 0.555(2) 0.632(2) 0.034(7) Uiso ? ? C 0
C6 0.806(3) 0.491(2) 0.608(2) 0.036(7) Uiso ? ? C 0
C7 0.467(6) 0.788(3) 0.120(3) 0.11(2) Uiso ? ? C 2
C8 0.588(5) 0.731(3) 0.100(3) 0.090(10) Uiso ? ? C 2
C9 0.872(6) 0.517(4) 0.762(3) 0.12(2) Uiso ? ? C 2
C10 0.911(6) 0.433(3) 0.762(3) 0.11(2) Uiso ? ? C 2
S1B 0.5980(10) 0.8965(5) 0.4339(5) 0.044(2) Uani ? ? S 0
S2B 0.6828(9) 1.0901(5) 0.3859(4) 0.041(2) Uani ? ? S 0
S3B 0.7310(10) 0.8356(5) 0.6030(4) 0.046(2) Uani ? ? S 0
S4B 0.8212(9) 1.0277(5) 0.5577(4) 0.040(2) Uani ? ? S 0
S5B 0.4620(10) 0.9286(5) 0.2877(5) 0.050(3) Uani ? ? S 0
S6B 0.5820(10) 1.1569(6) 0.2225(5) 0.053(3) Uani ? ? S 0
S7B 0.8360(10) 0.7602(6) 0.7635(5) 0.067(3) Uani ? ? S 0
S8B 0.9490(10) 0.9915(6) 0.7079(5) 0.055(3) Uani ? ? S 0
C1B 0.674(3) 0.975(2) 0.461(2) 0.032(7) Uiso ? ? C 0
C2B 0.735(3) 0.950(2) 0.532(2) 0.033(7) Uiso ? ? C 0
C3B 0.560(3) 0.975(2) 0.340(2) 0.034(7) Uiso ? ? C 0
C4B 0.598(3) 1.066(2) 0.314(2) 0.029(7) Uiso ? ? C 0
C5B 0.819(4) 0.856(2) 0.675(2) 0.045(8) Uiso ? ? C 0
C6B 0.859(3) 0.947(2) 0.652(2) 0.036(7) Uiso ? ? C 0
C7B 0.516(5) 1.008(3) 0.187(3) 0.090(10) Uiso ? ? C 2
C8B 0.545(8) 1.098(5) 0.160(4) 0.18(3) Uiso ? ? C 2
C9B 1.004(8) 0.807(4) 0.796(4) 0.17(3) Uiso ? ? C 2
C10B 0.970(4) 0.892(2) 0.805(2) 0.070(10) Uiso ? ? C 2

loop_
_atom_type_symbol
_atom_type_description
_atom_type_scat_dispersion_real
_atom_type_scat_dispersion_imag
_atom_type_scat_source
C ? .002 .002 'International Tables Vol IV Table 2.3.1(1974)'
H ? .000 .000 'International Tables Vol IV Table 2.3.1(1974)'
S ? .110 .124 'International Tables Vol IV Table 2.3.1(1974)'
I ? -.726 1.812 'International Tables Vol IV Table 2.3.1(1974)'
Hg ? -3.084 9.223 'International Tables Vol IV Table 2.3.1(1974)'

loop_
_geom_angle_atom_site_label_1
_geom_angle_atom_site_label_2
_geom_angle_atom_site_label_3
_geom_angle_site_symmetry_1
_geom_angle_site_symmetry_2
_geom_angle_site_symmetry_3
_geom_angle
_geom_angle_publ_flag
C1 S1 C3 . . . 94.0(10) yes
C1 S2 C4 . . . 97.(2) yes
C2 S3 C5 . . . 97.0(10) yes
C2 S4 C6 . . . 97.0(10) yes
C3 S5 C7 . . . 105.(2) yes
C4 S6 C8 . . . 102.(2) yes
C5 S7 C9 . . . 101.(2) yes
C6 S8 C10 . . . 104.(2) yes
S1 C1 S2 . . . 116.(2) yes
S1 C1 C2 . . . 121.(2) yes
S2 C1 C2 . . . 123.(2) yes
S3 C2 S4 . . . 114.(2) yes
S3 C2 C1 . . . 124.(2) yes
S4 C2 C1 . . . 122.(2) yes
S1 C3 S5 . . . 118.(2) yes
S1 C3 C4 . . . 118.(2) yes
S5 C3 C4 . . . 124.(3) yes
S2 C4 S6 . . . 119.(2) yes
S2 C4 C3 . . . 115.(3) yes
S6 C4 C3 . . . 126.(2) yes
S3 C5 S7 . . . 116.(2) yes
S3 C5 C6 . . . 113.(2) yes
S7 C5 C6 . . . 130.(2) yes
S4 C6 S8 . . . 115.(2) yes
S4 C6 C5 . . . 119.(2) yes
S8 C6 C5 . . . 126.(2) yes
S5 C7 C8 . . . 126.(3) yes
S6 C8 C7 . . . 120.(3) yes
S7 C9 C10 . . . 122.(5) yes
S8 C10 C9 . . . 121.(4) yes
C1B S1B C3B . . . 96.0(10) yes
C1B S2B C4B . . . 96.0(10) yes
C2B S3B C5B . . . 96.0(10) yes
C2B S4B C6B . . . 95.0(10) yes
C3B S5B C7B . . . 100.(2) yes
C4B S6B C8B . . . 101.(2) yes
C5B S7B C9B . . . 97.(2) yes
C6B S8B C10B . . . 105.(2) yes
S1B C1B S2B . . . 115.(2) yes
S1B C1B C2B . . . 123.(2) yes
S2B C1B C2B . . . 122.(2) yes
S3B C2B S4B . . . 116.(2) yes
S3B C2B C1B . . . 121.(2) yes
S4B C2B C1B . . . 123.(2) yes
S1B C3B S5B . . . 114.(2) yes
S1B C3B C4B . . . 120.(3) yes
S5B C3B C4B . . . 125.(2) yes
S2B C4B S6B . . . 116.(2) yes
S2B C4B C3B . . . 114.(2) yes
S6B C4B C3B . . . 130.(3) yes
S3B C5B S7B . . . 115.(2) yes
S3B C5B C6B . . . 114.(2) yes
S7B C5B C6B . . . 131.(3) yes
S4B C6B S8B . . . 115.(2) yes
S4B C6B C5B . . . 119.(3) yes
S8B C6B C5B . . . 126.(2) yes
S5B C7B C8B . . . 128.(5) yes
S6B C8B C7B . . . 126.(5) yes
S7B C9B C10B . . . 114.(4) yes
S8B C10B C9B . . . 114.(4) yes
I1 Hg1 I2 . . . 111.50(10) yes
I1 Hg1 I3 . . . 127.23(8) yes
I2 Hg1 I3 . . . 111.17(9) yes
I4 I5 I6 . . . 178.30(10) yes
I5 I6 I7 . . . 119.30(10) yes

loop_
_geom_bond_atom_site_label_1
_geom_bond_atom_site_label_2
_geom_bond_site_symmetry_1
_geom_bond_site_symmetry_2
_geom_bond_distance
_geom_bond_publ_flag
S1 C1 . . 1.74(3) yes
S1 C3 . . 1.71(4) yes
S2 C1 . . 1.67(3) yes
S2 C4 . . 1.71(3) yes
S3 C2 . . 1.77(3) yes
S3 C5 . . 1.75(3) yes
S4 C2 . . 1.72(3) yes
S4 C6 . . 1.70(3) yes
S5 C3 . . 1.77(3) yes
S5 C7 . . 1.73(5) yes
S6 C4 . . 1.70(4) yes
S6 C8 . . 1.80(4) yes
S7 C5 . . 1.72(3) yes
S7 C9 . . 1.88(5) yes
S8 C6 . . 1.76(3) yes
S8 C10 . . 1.83(6) yes
C1 C2 . . 1.38(4) yes
C3 C4 . . 1.39(5) yes
C5 C6 . . 1.40(4) yes
C7 C8 . . 1.43(7) yes
C9 C10 . . 1.33(8) yes
S1B C1B . . 1.70(3) yes
S1B C3B . . 1.70(2) yes
S2B C1B . . 1.75(2) yes
S2B C4B . . 1.77(3) yes
S3B C2B . . 1.72(2) yes
S3B C5B . . 1.76(4) yes
S4B C2B . . 1.73(3) yes
S4B C6B . . 1.72(2) yes
S5B C3B . . 1.76(4) yes
S5B C7B . . 1.73(4) yes
S6B C4B . . 1.70(2) yes
S6B C8B . . 1.79(9) yes
S7B C5B . . 1.71(3) yes
S7B C9B . . 1.97(8) yes
S8B C6B . . 1.75(4) yes
S8B C10B . . 1.83(3) yes
C1B C2B . . 1.37(4) yes
C3B C4B . . 1.34(4) yes
C5B C6B . . 1.35(4) yes
C7B C8B . . 1.31(8) yes
C9B C10B . . 1.40(9) yes
Hg1 I1 . . 2.669(3) yes
Hg1 I2 . . 2.845(3) yes
Hg1 I3 . . 2.674(3) yes
I4 I5 . . 2.821(3) yes
I5 I6 . . 2.979(3) yes
I6 I7 . . 3.420(3) yes

loop_
_geom_contact_atom_site_label_1
_geom_contact_atom_site_label_2
_geom_contact_distance
_geom_contact_site_symmetry_1
_geom_contact_site_symmetry_2
_geom_contact_publ_flag
? ? ? ? ? ?

loop_
_geom_torsion_atom_site_label_1
_geom_torsion_atom_site_label_2
_geom_torsion_atom_site_label_3
_geom_torsion_atom_site_label_4
_geom_torsion_site_symmetry_1
_geom_torsion_site_symmetry_2
_geom_torsion_site_symmetry_3
_geom_torsion_site_symmetry_4
_geom_torsion
_geom_torsion_publ_flag
? ? ? ? ? ? ? ? ? ?
